data_7030212
loop_
_publ_author_name
'Kano, Naokazu'
'Yamamura, Masaki'
'Meng, Xiangtai'
'Yasuzuka, Takaharu'
'Kawashima, Takayuki'

_publ_section_title
;
 Different coordination modes of 2-(diphenylphosphino)azobenzenes in
 complexation with hard and soft metals.
;
_journal_issue 37
_journal_name_full 'Dalton transactions (Cambridge, England : 2003)'
_journal_page_first 11491
_journal_page_last 11496
_journal_paper_doi 10.1039/c2dt31494k
_journal_volume 41
_journal_year 2012
_chemical_formula_moiety 'C26 H22 Cl N2 P Pt'
_chemical_formula_sum 'C26 H22 Cl N2 P Pt'
_chemical_formula_weight 623.97
_chemical_name_systematic
;
?
;
_space_group_IT_number 14
_symmetry_cell_setting monoclinic
_symmetry_space_group_name_Hall '-P 2yn'
_symmetry_space_group_name_H-M 'P 1 21/n 1'
_atom_sites_solution_hydrogens geom
_atom_sites_solution_primary direct
_atom_sites_solution_secondary difmap
_audit_creation_method SHELXL-97
_cell_angle_alpha 90.00
_cell_angle_beta 96.028(2)
_cell_angle_gamma 90.00
_cell_formula_units_Z 4
_cell_length_a 8.632(4)
_cell_length_b 17.191(8)
_cell_length_c 15.216(7)
_cell_measurement_reflns_used 7612
_cell_measurement_temperature 120(2)
_cell_measurement_theta_max 27.4835
_cell_measurement_theta_min 3.0863
_cell_volume 2245.5(18)
_computing_cell_refinement 'CrystalClear (Rigaku Corp., 2000)'
_computing_data_collection 'CrystalClear (Rigaku Corp., 2000)'
_computing_data_reduction 'CrystalClear (Rigaku Corp., 2000)'
_computing_structure_refinement 'SHELXL-97 (Sheldrick, 1997)'
_computing_structure_solution 'SHELXS-97 (Sheldrick, 1990)'
_diffrn_ambient_temperature 120(2)
_diffrn_detector_area_resol_mean 14.5666
_diffrn_measured_fraction_theta_full 0.985
_diffrn_measured_fraction_theta_max 0.985
_diffrn_measurement_details
;
scan:
Number of images: 600
Slice: -70.0000 - 110.0000
Image width: 0.3000
Exp time: 18.0000
Rotation axis: Omega
Omega: 0.0000
Chi: 45.0000
Phi: 0.0000
XTD: 45.1331
2theta: 19.6667
scan:
Number of images: 600
Slice: -70.0000 - 110.0000
Image width: 0.3000
Exp time: 18.0000
Rotation axis: Omega
Omega: 0.0000
Chi: 45.0000
Phi: 90.0000
XTD: 45.1331
2theta: 19.6667

;
_diffrn_measurement_device
;
Mercury CCD (2x2 bin mode)
;
_diffrn_measurement_device_details
;
AFC8: Eulerian 3-circle
;
_diffrn_measurement_method dtintegrate.ref
_diffrn_orient_matrix_type d*Trek
_diffrn_orient_matrix_UB_11 0.0998
_diffrn_orient_matrix_UB_12 -0.0133
_diffrn_orient_matrix_UB_13 0.0586
_diffrn_orient_matrix_UB_21 0.0192
_diffrn_orient_matrix_UB_22 0.0506
_diffrn_orient_matrix_UB_23 -0.0213
_diffrn_orient_matrix_UB_31 -0.0201
_diffrn_orient_matrix_UB_32 0.0307
_diffrn_orient_matrix_UB_33 0.0550
_diffrn_radiation_detector CCD
_diffrn_radiation_monochromator graphite
_diffrn_radiation_source 'fine-focus sealed tube'
_diffrn_radiation_type MoK\a
_diffrn_radiation_wavelength 0.71070
_diffrn_reflns_av_R_equivalents 0.0222
_diffrn_reflns_av_sigmaI/netI 0.0245
_diffrn_reflns_limit_h_max 10
_diffrn_reflns_limit_h_min -10
_diffrn_reflns_limit_k_max 20
_diffrn_reflns_limit_k_min -18
_diffrn_reflns_limit_l_max 17
_diffrn_reflns_limit_l_min -18
_diffrn_reflns_number 14108
_diffrn_reflns_reduction_process 'Lp corrections applied'
_diffrn_reflns_theta_full 25.00
_diffrn_reflns_theta_max 25.00
_diffrn_reflns_theta_min 3.09
_exptl_absorpt_coefficient_mu 6.456
_exptl_absorpt_correction_T_max 0.5645
_exptl_absorpt_correction_T_min 0.2476
_exptl_absorpt_correction_type multi-scan
_exptl_absorpt_process_details
;
Jacobson, R. (1998), Rigaku, Private communication
;
_exptl_crystal_colour Orange
_exptl_crystal_density_diffrn 1.846
_exptl_crystal_density_method 'not measured'
_exptl_crystal_description Block
_exptl_crystal_F_000 1208
_exptl_crystal_size_max 0.30
_exptl_crystal_size_mid 0.25
_exptl_crystal_size_min 0.10
_refine_diff_density_max 1.859
_refine_diff_density_min -0.731
_refine_diff_density_rms 0.099
_refine_ls_extinction_method none
_refine_ls_goodness_of_fit_ref 1.079
_refine_ls_hydrogen_treatment riding
_refine_ls_matrix_type full
_refine_ls_number_parameters 282
_refine_ls_number_reflns 3887
_refine_ls_number_restraints 0
_refine_ls_restrained_S_all 1.079
_refine_ls_R_factor_all 0.0206
_refine_ls_R_factor_gt 0.0193
_refine_ls_shift/su_max 0.003
_refine_ls_shift/su_mean 0.000
_refine_ls_structure_factor_coef Fsqd
_refine_ls_weighting_details 'calc w=1/[\s^2^(Fo^2^)+(0.0223P)^2^+1.9715P] where P=(Fo^2^+2Fc^2^)/3'
_refine_ls_weighting_scheme calc
_refine_ls_wR_factor_gt 0.0470
_refine_ls_wR_factor_ref 0.0477
_reflns_number_gt 3686
_reflns_number_total 3887
_reflns_threshold_expression >2sigma(I)
_cod_data_source_file c2dt31494k.txt
_cod_data_source_block ptre3
_cod_depositor_comments
;
The following automatic conversions were performed:

'_exptl_absorpt_correction_type' value 'Multi-scan' changed to
'multi-scan' according to
/usr/data/users/saulius/automatic-downloads/retrospective/RSC/lib/dictionaries/cif_core.dic
dictionary named 'cif_core.dic' version 2.4.2 from 2011-04-26.

Automatic conversion script
Id: cif_fix_values 2281 2013-09-26 08:29:07Z andrius 
;
_cod_original_sg_symbol_H-M 'P 21/n'
_cod_database_code 7030212

loop_
_symmetry_equiv_pos_as_xyz
'x, y, z'
'-x+1/2, y+1/2, -z+1/2'
'-x, -y, -z'
'x-1/2, -y-1/2, z-1/2'

loop_
_atom_site_label
_atom_site_type_symbol
_atom_site_fract_x
_atom_site_fract_y
_atom_site_fract_z
_atom_site_U_iso_or_equiv
_atom_site_adp_type
_atom_site_occupancy
_atom_site_symmetry_multiplicity
_atom_site_calc_flag
_atom_site_refinement_flags
C1 C 0.3760(4) 0.37635(16) -0.0520(2) 0.0146(7) Uani 1 1 d .
C2 C 0.4508(4) 0.36558(17) -0.1280(2) 0.0164(7) Uani 1 1 d .
H1 H 0.4978 0.3168 -0.1377 0.020 Uiso 1 1 calc R
C3 C 0.4580(3) 0.42452(18) -0.1897(2) 0.0169(6) Uani 1 1 d .
C4 C 0.3848(4) 0.49529(18) -0.1748(2) 0.0196(7) Uani 1 1 d .
H2 H 0.3865 0.5357 -0.2172 0.024 Uiso 1 1 calc R
C5 C 0.3104(4) 0.50788(18) -0.1002(2) 0.0180(7) Uani 1 1 d .
H3 H 0.2618 0.5564 -0.0912 0.022 Uiso 1 1 calc R
C6 C 0.3075(3) 0.44869(17) -0.0386(2) 0.0147(6) Uani 1 1 d .
N1 N 0.2382(3) 0.45985(14) 0.04202(16) 0.0151(5) Uani 1 1 d .
N2 N 0.1778(3) 0.52614(14) 0.05371(17) 0.0178(6) Uani 1 1 d .
C7 C 0.1160(3) 0.52969(18) 0.1345(2) 0.0167(7) Uani 1 1 d .
C8 C 0.0473(4) 0.59925(19) 0.1583(2) 0.0214(7) Uani 1 1 d .
H4 H 0.0452 0.6436 0.1209 0.026 Uiso 1 1 calc R
C9 C -0.0172(4) 0.60187(19) 0.2371(2) 0.0216(7) Uani 1 1 d .
H5 H -0.0641 0.6487 0.2543 0.026 Uiso 1 1 calc R
C10 C -0.0149(3) 0.53692(19) 0.2921(2) 0.0199(7) Uani 1 1 d .
C11 C 0.0577(3) 0.46854(18) 0.2680(2) 0.0186(7) Uani 1 1 d .
H6 H 0.0605 0.4248 0.3062 0.022 Uiso 1 1 calc R
C12 C 0.1259(3) 0.46314(17) 0.1893(2) 0.0165(6) Uani 1 1 d .
C13 C 0.5418(4) 0.41385(19) -0.2707(2) 0.0210(7) Uani 1 1 d .
H7 H 0.6070 0.3671 -0.2639 0.032 Uiso 1 1 calc R
H8 H 0.6076 0.4593 -0.2783 0.032 Uiso 1 1 calc R
H9 H 0.4655 0.4082 -0.3227 0.032 Uiso 1 1 calc R
C14 C -0.0942(4) 0.5397(2) 0.3759(2) 0.0269(8) Uani 1 1 d .
H10 H -0.1989 0.5174 0.3647 0.040 Uiso 1 1 calc R
H11 H -0.1019 0.5938 0.3951 0.040 Uiso 1 1 calc R
H12 H -0.0333 0.5097 0.4221 0.040 Uiso 1 1 calc R
P1 P 0.36912(9) 0.30500(4) 0.03619(5) 0.01296(16) Uani 1 1 d .
Pt1 Pt 0.242725(12) 0.377754(6) 0.132765(7) 0.01229(5) Uani 1 1 d .
Cl1 Cl 0.24192(9) 0.29048(4) 0.24806(5) 0.01905(16) Uani 1 1 d .
C15 C 0.5693(3) 0.27311(17) 0.0615(2) 0.0159(6) Uani 1 1 d .
C16 C 0.6457(4) 0.23071(19) 0.0011(2) 0.0222(7) Uani 1 1 d .
H13 H 0.5894 0.2119 -0.0517 0.027 Uiso 1 1 calc R
C17 C 0.8044(4) 0.2159(2) 0.0180(3) 0.0303(9) Uani 1 1 d .
H14 H 0.8571 0.1880 -0.0238 0.036 Uiso 1 1 calc R
C18 C 0.8858(4) 0.2418(2) 0.0960(3) 0.0320(9) Uani 1 1 d .
H15 H 0.9946 0.2323 0.1070 0.038 Uiso 1 1 calc R
C19 C 0.8096(4) 0.2811(2) 0.1575(3) 0.0298(9) Uani 1 1 d .
H16 H 0.8652 0.2975 0.2115 0.036 Uiso 1 1 calc R
C20 C 0.6509(4) 0.29683(18) 0.1406(2) 0.0205(7) Uani 1 1 d .
H17 H 0.5984 0.3238 0.1832 0.025 Uiso 1 1 calc R
C21 C 0.2690(3) 0.21915(17) -0.0100(2) 0.0140(6) Uani 1 1 d .
C22 C 0.2693(4) 0.15511(18) 0.0464(2) 0.0189(7) Uani 1 1 d .
H18 H 0.3248 0.1574 0.1036 0.023 Uiso 1 1 calc R
C23 C 0.1885(4) 0.08789(19) 0.0190(2) 0.0225(7) Uani 1 1 d .
H19 H 0.1912 0.0438 0.0568 0.027 Uiso 1 1 calc R
C24 C 0.1047(4) 0.08530(19) -0.0632(2) 0.0225(7) Uani 1 1 d .
H20 H 0.0486 0.0396 -0.0816 0.027 Uiso 1 1 calc R
C25 C 0.1016(4) 0.1486(2) -0.1191(2) 0.0219(7) Uani 1 1 d .
H21 H 0.0428 0.1466 -0.1754 0.026 Uiso 1 1 calc R
C26 C 0.1848(3) 0.21568(18) -0.0928(2) 0.0176(7) Uani 1 1 d .
H22 H 0.1838 0.2590 -0.1315 0.021 Uiso 1 1 calc R

loop_
_atom_site_aniso_label
_atom_site_aniso_U_11
_atom_site_aniso_U_22
_atom_site_aniso_U_33
_atom_site_aniso_U_23
_atom_site_aniso_U_13
_atom_site_aniso_U_12
C1 0.0127(15) 0.0133(16) 0.0176(17) 0.0021(12) 0.0006(13) -0.0019(11)
C2 0.0166(15) 0.0142(15) 0.0183(17) -0.0021(12) 0.0014(13) 0.0025(12)
C3 0.0153(15) 0.0200(16) 0.0153(16) 0.0001(13) 0.0012(13) -0.0044(12)
C4 0.0236(17) 0.0178(16) 0.0171(16) 0.0046(13) 0.0004(13) -0.0025(13)
C5 0.0198(16) 0.0140(15) 0.0199(17) 0.0016(13) 0.0005(14) 0.0020(12)
C6 0.0128(14) 0.0153(15) 0.0160(16) -0.0034(12) 0.0015(12) -0.0025(12)
N1 0.0128(12) 0.0146(13) 0.0178(13) -0.0006(10) 0.0011(11) 0.0002(10)
N2 0.0190(13) 0.0130(13) 0.0213(14) -0.0020(11) 0.0013(11) 0.0019(10)
C7 0.0149(15) 0.0178(16) 0.0171(16) -0.0030(13) 0.0000(13) 0.0002(12)
C8 0.0223(17) 0.0168(16) 0.0246(19) -0.0028(14) 0.0001(14) 0.0033(13)
C9 0.0184(16) 0.0196(16) 0.0265(19) -0.0090(14) 0.0008(14) 0.0050(13)
C10 0.0124(15) 0.0237(17) 0.0236(17) -0.0095(14) 0.0016(13) -0.0027(13)
C11 0.0171(15) 0.0191(16) 0.0198(17) -0.0015(13) 0.0019(13) -0.0027(12)
C12 0.0123(14) 0.0175(16) 0.0190(16) -0.0037(13) -0.0014(13) -0.0025(12)
C13 0.0221(16) 0.0205(17) 0.0210(17) 0.0016(14) 0.0048(14) -0.0015(13)
C14 0.0228(17) 0.0281(19) 0.031(2) -0.0094(16) 0.0100(15) 0.0011(14)
P1 0.0130(4) 0.0115(4) 0.0144(4) 0.0003(3) 0.0018(3) 0.0014(3)
Pt1 0.01205(8) 0.01110(8) 0.01382(8) -0.00011(4) 0.00184(5) 0.00062(4)
Cl1 0.0216(4) 0.0181(4) 0.0176(4) 0.0043(3) 0.0026(3) 0.0003(3)
C15 0.0138(15) 0.0142(15) 0.0195(16) 0.0051(13) 0.0012(13) 0.0007(12)
C16 0.0270(18) 0.0216(17) 0.0192(17) 0.0009(14) 0.0081(14) 0.0059(14)
C17 0.0244(18) 0.032(2) 0.038(2) 0.0127(17) 0.0186(17) 0.0123(15)
C18 0.0145(16) 0.031(2) 0.050(2) 0.0187(18) 0.0052(17) 0.0035(15)
C19 0.0218(17) 0.0245(18) 0.040(2) 0.0094(16) -0.0111(17) -0.0033(14)
C20 0.0225(16) 0.0153(16) 0.0229(18) 0.0031(13) -0.0004(14) -0.0024(13)
C21 0.0129(14) 0.0137(14) 0.0161(15) -0.0012(12) 0.0050(12) 0.0025(12)
C22 0.0191(16) 0.0201(17) 0.0178(16) 0.0007(13) 0.0041(13) -0.0008(13)
C23 0.0249(17) 0.0157(16) 0.0286(19) -0.0004(14) 0.0111(15) -0.0020(13)
C24 0.0208(16) 0.0194(17) 0.0290(19) -0.0105(14) 0.0101(15) -0.0050(13)
C25 0.0157(16) 0.0319(19) 0.0181(17) -0.0094(15) 0.0013(13) 0.0010(14)
C26 0.0175(15) 0.0185(16) 0.0171(16) 0.0001(13) 0.0039(13) 0.0042(12)

loop_
_atom_type_symbol
_atom_type_description
_atom_type_scat_dispersion_real
_atom_type_scat_dispersion_imag
_atom_type_scat_source
C C 0.0033 0.0016 'International Tables Vol C Tables 4.2.6.8 and 6.1.1.4'
H H 0.0000 0.0000 'International Tables Vol C Tables 4.2.6.8 and 6.1.1.4'
N N 0.0061 0.0033 'International Tables Vol C Tables 4.2.6.8 and 6.1.1.4'
P P 0.1023 0.0942 'International Tables Vol C Tables 4.2.6.8 and 6.1.1.4'
Cl Cl 0.1484 0.1585 'International Tables Vol C Tables 4.2.6.8 and 6.1.1.4'
Pt Pt -1.7033 8.3905 'International Tables Vol C Tables 4.2.6.8 and 6.1.1.4'

loop_
_geom_angle_atom_site_label_1
_geom_angle_atom_site_label_2
_geom_angle_atom_site_label_3
_geom_angle
C2 C1 C6 118.6(3)
C2 C1 P1 125.1(2)
C6 C1 P1 116.3(2)
C3 C2 C1 121.5(3)
C3 C2 H1 119.3
C1 C2 H1 119.3
C2 C3 C4 118.1(3)
C2 C3 C13 121.7(3)
C4 C3 C13 120.2(3)
C5 C4 C3 121.8(3)
C5 C4 H2 119.1
C3 C4 H2 119.1
C4 C5 C6 119.0(3)
C4 C5 H3 120.5
C6 C5 H3 120.5
C5 C6 C1 121.0(3)
C5 C6 N1 121.3(3)
C1 C6 N1 117.6(3)
N2 N1 C6 116.9(2)
N2 N1 Pt1 121.4(2)
C6 N1 Pt1 121.63(19)
N1 N2 C7 111.3(2)
N2 C7 C8 118.5(3)
N2 C7 C12 118.7(3)
C8 C7 C12 122.8(3)
C9 C8 C7 118.3(3)
C9 C8 H4 120.8
C7 C8 H4 120.8
C8 C9 C10 121.1(3)
C8 C9 H5 119.5
C10 C9 H5 119.5
C9 C10 C11 119.6(3)
C9 C10 C14 120.2(3)
C11 C10 C14 120.2(3)
C12 C11 C10 121.6(3)
C12 C11 H6 119.2
C10 C11 H6 119.2
C11 C12 C7 116.6(3)
C11 C12 Pt1 133.6(2)
C7 C12 Pt1 109.8(2)
C3 C13 H7 109.5
C3 C13 H8 109.5
H7 C13 H8 109.5
C3 C13 H9 109.5
H7 C13 H9 109.5
H8 C13 H9 109.5
C10 C14 H10 109.5
C10 C14 H11 109.5
H10 C14 H11 109.5
C10 C14 H12 109.5
H10 C14 H12 109.5
H11 C14 H12 109.5
C21 P1 C15 103.94(14)
C21 P1 C1 108.24(14)
C15 P1 C1 104.79(14)
C21 P1 Pt1 116.93(10)
C15 P1 Pt1 122.37(11)
C1 P1 Pt1 99.18(11)
N1 Pt1 C12 78.74(12)
N1 Pt1 P1 85.25(8)
C12 Pt1 P1 163.91(9)
N1 Pt1 Cl1 174.66(7)
C12 Pt1 Cl1 96.13(9)
P1 Pt1 Cl1 99.92(4)
C20 C15 C16 119.6(3)
C20 C15 P1 118.7(2)
C16 C15 P1 121.6(2)
C17 C16 C15 119.9(3)
C17 C16 H13 120.1
C15 C16 H13 120.1
C18 C17 C16 120.1(3)
C18 C17 H14 120.0
C16 C17 H14 120.0
C19 C18 C17 120.2(3)
C19 C18 H15 119.9
C17 C18 H15 119.9
C18 C19 C20 120.0(3)
C18 C19 H16 120.0
C20 C19 H16 120.0
C15 C20 C19 120.1(3)
C15 C20 H17 119.9
C19 C20 H17 119.9
C26 C21 C22 119.4(3)
C26 C21 P1 124.7(2)
C22 C21 P1 115.7(2)
C23 C22 C21 120.2(3)
C23 C22 H18 119.9
C21 C22 H18 119.9
C24 C23 C22 119.8(3)
C24 C23 H19 120.1
C22 C23 H19 120.1
C23 C24 C25 120.5(3)
C23 C24 H20 119.7
C25 C24 H20 119.7
C24 C25 C26 120.0(3)
C24 C25 H21 120.0
C26 C25 H21 120.0
C21 C26 C25 120.1(3)
C21 C26 H22 120.0
C25 C26 H22 120.0

loop_
_geom_bond_atom_site_label_1
_geom_bond_atom_site_label_2
_geom_bond_distance
C1 C2 1.393(5)
C1 C6 1.401(4)
C1 P1 1.824(3)
C2 C3 1.388(4)
C2 H1 0.9500
C3 C4 1.400(4)
C3 C13 1.505(4)
C4 C5 1.378(4)
C4 H2 0.9500
C5 C6 1.386(4)
C5 H3 0.9500
C6 N1 1.433(4)
N1 N2 1.274(3)
N1 Pt1 1.972(3)
N2 C7 1.393(4)
C7 C8 1.399(4)
C7 C12 1.413(4)
C8 C9 1.374(5)
C8 H4 0.9500
C9 C10 1.395(5)
C9 H5 0.9500
C10 C11 1.399(4)
C10 C14 1.509(5)
C11 C12 1.392(4)
C11 H6 0.9500
C12 Pt1 2.023(3)
C13 H7 0.9800
C13 H8 0.9800
C13 H9 0.9800
C14 H10 0.9800
C14 H11 0.9800
C14 H12 0.9800
P1 C21 1.814(3)
P1 C15 1.816(3)
P1 Pt1 2.2915(10)
Pt1 Cl1 2.3089(11)
C15 C20 1.390(4)
C15 C16 1.393(4)
C16 C17 1.391(5)
C16 H13 0.9500
C17 C18 1.387(5)
C17 H14 0.9500
C18 C19 1.376(5)
C18 H15 0.9500
C19 C20 1.393(5)
C19 H16 0.9500
C20 H17 0.9500
C21 C26 1.387(4)
C21 C22 1.395(4)
C22 C23 1.391(5)
C22 H18 0.9500
C23 C24 1.378(5)
C23 H19 0.9500
C24 C25 1.379(5)
C24 H20 0.9500
C25 C26 1.394(4)
C25 H21 0.9500
C26 H22 0.9500

loop_
_geom_torsion_atom_site_label_1
_geom_torsion_atom_site_label_2
_geom_torsion_atom_site_label_3
_geom_torsion_atom_site_label_4
_geom_torsion
C6 C1 C2 C3 -0.1(4)
P1 C1 C2 C3 -176.4(2)
C1 C2 C3 C4 -1.3(4)
C1 C2 C3 C13 178.5(3)
C2 C3 C4 C5 1.6(5)
C13 C3 C4 C5 -178.3(3)
C3 C4 C5 C6 -0.3(5)
C4 C5 C6 C1 -1.3(4)
C4 C5 C6 N1 177.0(3)
C2 C1 C6 C5 1.5(4)
P1 C1 C6 C5 178.0(2)
C2 C1 C6 N1 -176.9(3)
P1 C1 C6 N1 -0.3(4)
C5 C6 N1 N2 1.0(4)
C1 C6 N1 N2 179.3(3)
C5 C6 N1 Pt1 -176.9(2)
C1 C6 N1 Pt1 1.4(4)
C6 N1 N2 C7 -179.5(2)
Pt1 N1 N2 C7 -1.6(3)
N1 N2 C7 C8 179.0(3)
N1 N2 C7 C12 -0.7(4)
N2 C7 C8 C9 178.4(3)
C12 C7 C8 C9 -2.0(5)
C7 C8 C9 C10 -0.2(5)
C8 C9 C10 C11 1.7(5)
C8 C9 C10 C14 -176.6(3)
C9 C10 C11 C12 -1.1(5)
C14 C10 C11 C12 177.2(3)
C10 C11 C12 C7 -1.0(4)
C10 C11 C12 Pt1 178.7(2)
N2 C7 C12 C11 -177.8(3)
C8 C7 C12 C11 2.6(4)
N2 C7 C12 Pt1 2.4(3)
C8 C7 C12 Pt1 -177.2(2)
C2 C1 P1 C21 -61.9(3)
C6 C1 P1 C21 121.8(2)
C2 C1 P1 C15 48.5(3)
C6 C1 P1 C15 -127.8(2)
C2 C1 P1 Pt1 175.7(2)
C6 C1 P1 Pt1 -0.6(2)
N2 N1 Pt1 C12 2.4(2)
C6 N1 Pt1 C12 -179.9(2)
C6 N1 Pt1 P1 -1.5(2)
C11 C12 Pt1 N1 178.0(3)
C7 C12 Pt1 N1 -2.3(2)
C11 C12 Pt1 P1 172.15(19)
C7 C12 Pt1 P1 -8.1(4)
C11 C12 Pt1 Cl1 -3.5(3)
C7 C12 Pt1 Cl1 176.18(19)
C21 P1 Pt1 N1 -114.95(13)
C15 P1 Pt1 N1 115.12(13)
C1 P1 Pt1 N1 1.00(12)
C21 P1 Pt1 C12 -109.2(3)
C15 P1 Pt1 C12 120.8(3)
C1 P1 Pt1 C12 6.7(3)
C21 P1 Pt1 Cl1 66.41(11)
C15 P1 Pt1 Cl1 -63.52(12)
C1 P1 Pt1 Cl1 -177.64(10)
C21 P1 C15 C20 -138.3(2)
C1 P1 C15 C20 108.2(3)
Pt1 P1 C15 C20 -3.1(3)
C21 P1 C15 C16 46.5(3)
C1 P1 C15 C16 -67.0(3)
Pt1 P1 C15 C16 -178.2(2)
C20 C15 C16 C17 -3.3(5)
P1 C15 C16 C17 171.8(2)
C15 C16 C17 C18 1.5(5)
C16 C17 C18 C19 1.0(5)
C17 C18 C19 C20 -1.7(5)
C16 C15 C20 C19 2.7(5)
P1 C15 C20 C19 -172.5(2)
C18 C19 C20 C15 -0.2(5)
C15 P1 C21 C26 -123.4(3)
C1 P1 C21 C26 -12.4(3)
Pt1 P1 C21 C26 98.5(3)
C15 P1 C21 C22 61.8(3)
C1 P1 C21 C22 172.8(2)
Pt1 P1 C21 C22 -76.3(2)
C26 C21 C22 C23 1.4(4)
P1 C21 C22 C23 176.5(2)
C21 C22 C23 C24 -1.7(5)
C22 C23 C24 C25 0.7(5)
C23 C24 C25 C26 0.5(5)
C22 C21 C26 C25 -0.1(4)
P1 C21 C26 C25 -174.7(2)
C24 C25 C26 C21 -0.9(5)
